data_2012838
loop_
_publ_author_name
'Bowes, Katharine F.'
'Glidewell, Christopher'
'Low, John N.'

_publ_section_title
;
 Tetrameric triphenylsilanol, (Ph~3~SiOH)~4~, and the adduct
 (Ph~3~SiOH)~2~--dimethyl sulfoxide, both at 120K, and the adduct
 (Ph~3~SiOH)~4~--1,4-dioxan at 150K: interplay of
 O---H&#x00B7;&#x00B7;&#x00B7;O and
 C---H&#x00B7;&#x00B7;&#x00B7;\p(arene) interactions
;
_journal_issue 7
_journal_name_full 'Acta Crystallographica Section C'
_journal_page_first o409
_journal_page_last o415
_journal_paper_doi 10.1107/S0108270102009381
_journal_volume 58
_journal_year 2002
_chemical_formula_moiety '4C18 H16 O Si , C4 H8 O2'
_chemical_formula_sum 'C76 H72 O6 Si4'
_chemical_formula_weight 1193.7
_chemical_name_systematic
;
Tetrakis(triphenylsilanol) 1,4-dioxan solvate
;
_space_group_IT_number 2
_symmetry_cell_setting triclinic
_symmetry_space_group_name_Hall '-P 1'
_symmetry_space_group_name_H-M 'P -1'
_atom_sites_solution_hydrogens geom
_atom_sites_solution_primary direct
_atom_sites_solution_secondary difmap
_cell_angle_alpha 87.730(3)
_cell_angle_beta 80.906(3)
_cell_angle_gamma 87.8040(17)
_cell_formula_units_Z 1
_cell_length_a 9.3033(3)
_cell_length_b 11.6929(5)
_cell_length_c 14.7154(6)
_cell_measurement_reflns_used 6905
_cell_measurement_temperature 150(2)
_cell_measurement_theta_max 27.45
_cell_measurement_theta_min 3.06
_cell_volume 1578.58(11)
_computing_cell_refinement 'DENZO-SMN (Otwinowski & Minor, 1997)'
_computing_data_collection 'KappaCCD Server Software (Nonius, 1997)'
_computing_data_reduction DENZO-SMN
_computing_molecular_graphics 'PLATON (Spek, 2002)'
_computing_publication_material 'SHELXL97 and  PRPKAPPA (Ferguson, 1999)'
_computing_structure_refinement 'SHELXL97 (Sheldrick, 1997)'
_computing_structure_solution 'SHELXS97 (Sheldrick, 1997)'
_diffrn_ambient_temperature 150(2)
_diffrn_measured_fraction_theta_full 0.959
_diffrn_measured_fraction_theta_max 0.959
_diffrn_measurement_device_type 'Nonius KappaCCD'
_diffrn_measurement_method '\f scans, and \w scans with \k offsets'
_diffrn_radiation_monochromator graphite
_diffrn_radiation_source 'fine-focus sealed X-ray tube'
_diffrn_radiation_type 'Mo K\a'
_diffrn_radiation_wavelength 0.71073
_diffrn_reflns_av_R_equivalents 0.136
_diffrn_reflns_av_sigmaI/netI 0.188
_diffrn_reflns_limit_h_max 12
_diffrn_reflns_limit_h_min -12
_diffrn_reflns_limit_k_max 15
_diffrn_reflns_limit_k_min -15
_diffrn_reflns_limit_l_max 18
_diffrn_reflns_limit_l_min -18
_diffrn_reflns_number 23329
_diffrn_reflns_theta_full 27.45
_diffrn_reflns_theta_max 27.45
_diffrn_reflns_theta_min 3.06
_diffrn_standards_decay_% negligible
_exptl_absorpt_coefficient_mu 0.149
_exptl_absorpt_correction_T_max 0.985
_exptl_absorpt_correction_T_min 0.937
_exptl_absorpt_correction_type multi-scan
_exptl_absorpt_process_details '(DENZO-SMN; Otwinowski & Minor, 1997)'
_exptl_crystal_colour colourless
_exptl_crystal_density_diffrn 1.256
_exptl_crystal_density_meas ?
_exptl_crystal_density_method 'not measured'
_exptl_crystal_description block
_exptl_crystal_F_000 632
_exptl_crystal_size_max 0.25
_exptl_crystal_size_mid 0.15
_exptl_crystal_size_min 0.10
_refine_diff_density_max 0.27
_refine_diff_density_min -0.41
_refine_ls_extinction_method none
_refine_ls_goodness_of_fit_ref 0.917
_refine_ls_hydrogen_treatment constr
_refine_ls_matrix_type full
_refine_ls_number_parameters 388
_refine_ls_number_reflns 6905
_refine_ls_number_restraints 0
_refine_ls_restrained_S_all 0.917
_refine_ls_R_factor_all 0.183
_refine_ls_R_factor_gt 0.063
_refine_ls_shift/su_max <0.001
_refine_ls_shift/su_mean 0.000
_refine_ls_structure_factor_coef Fsqd
_refine_ls_weighting_details 'w = 1/[\s^2^(Fo^2^)+(0.0390P)^2^] where P=(Fo^2^+2Fc^2^)/3'
_refine_ls_weighting_scheme calc
_refine_ls_wR_factor_gt 0.104
_refine_ls_wR_factor_ref 0.135
_reflns_number_gt 3185
_reflns_number_total 6905
_reflns_threshold_expression I>2\s(I)
_cod_data_source_file sk1558.cif
_cod_data_source_block III
_cod_depositor_comments
;
The following automatic conversions were performed:

'_exptl_crystal_density_meas' value 'not measured' was changed to '?'
- the value is perceived as not measured.

Automatic conversion script
Id: cif_fix_values 3008 2015-01-20 13:52:24Z robertas 
;
_cod_original_sg_symbol_H-M P-1
_cod_database_code 2012838
_cod_database_fobs_code 2012838

loop_
_symmetry_equiv_pos_as_xyz
'x, y, z'
'-x, -y, -z'

loop_
_atom_site_label
_atom_site_fract_x
_atom_site_fract_y
_atom_site_fract_z
_atom_site_U_iso_or_equiv
_atom_site_adp_type
_atom_site_calc_flag
_atom_site_refinement_flags
_atom_site_occupancy
_atom_site_disorder_assembly
_atom_site_disorder_group
_atom_site_type_symbol
Si1 0.27732(10) 0.10122(7) 0.76082(6) 0.0226(2) Uani d . 1 . . Si
O1 0.2923(2) 0.20363(17) 0.68115(15) 0.0277(5) Uani d . 1 . . O
C111 0.4059(3) -0.0142(3) 0.7120(2) 0.0222(7) Uani d . 1 . . C
C112 0.4038(4) -0.1233(3) 0.7558(2) 0.0272(8) Uani d . 1 . . C
C113 0.4976(4) -0.2119(3) 0.7199(3) 0.0333(9) Uani d . 1 . . C
C114 0.5945(4) -0.1940(3) 0.6399(3) 0.0357(9) Uani d . 1 . . C
C115 0.5982(4) -0.0871(3) 0.5952(2) 0.0338(9) Uani d . 1 . . C
C116 0.5053(4) 0.0005(3) 0.6322(2) 0.0293(8) Uani d . 1 . . C
C121 0.3257(3) 0.1517(3) 0.8704(2) 0.0231(7) Uani d . 1 . . C
C122 0.4503(4) 0.1123(3) 0.9049(2) 0.0268(8) Uani d . 1 . . C
C123 0.4888(4) 0.1556(3) 0.9833(2) 0.0299(8) Uani d . 1 . . C
C124 0.4028(4) 0.2396(3) 1.0304(2) 0.0311(8) Uani d . 1 . . C
C125 0.2771(4) 0.2798(3) 0.9991(2) 0.0312(8) Uani d . 1 . . C
C126 0.2392(4) 0.2356(3) 0.9202(2) 0.0294(8) Uani d . 1 . . C
C131 0.0890(3) 0.0453(2) 0.7808(2) 0.0237(8) Uani d . 1 . . C
C132 -0.0015(4) 0.0372(3) 0.8652(2) 0.0286(8) Uani d . 1 . . C
C133 -0.1378(4) -0.0093(3) 0.8738(3) 0.0343(9) Uani d . 1 . . C
C134 -0.1869(4) -0.0510(3) 0.7971(3) 0.0340(9) Uani d . 1 . . C
C135 -0.0974(4) -0.0453(3) 0.7131(3) 0.0328(9) Uani d . 1 . . C
C136 0.0377(4) 0.0021(3) 0.7049(2) 0.0295(8) Uani d . 1 . . C
Si2 0.07155(10) 0.53137(7) 0.71849(6) 0.0241(2) Uani d . 1 . . Si
O2 0.1888(2) 0.42805(17) 0.68268(15) 0.0293(6) Uani d . 1 . . O
C211 -0.1096(4) 0.4660(3) 0.7500(2) 0.0251(8) Uani d . 1 . . C
C212 -0.1283(4) 0.3487(3) 0.7417(2) 0.0323(9) Uani d . 1 . . C
C213 -0.2636(4) 0.3014(3) 0.7657(3) 0.0359(9) Uani d . 1 . . C
C214 -0.3841(4) 0.3692(3) 0.7985(2) 0.0339(9) Uani d . 1 . . C
C215 -0.3685(4) 0.4853(3) 0.8080(2) 0.0312(8) Uani d . 1 . . C
C216 -0.2332(4) 0.5327(3) 0.7834(2) 0.0277(8) Uani d . 1 . . C
C221 0.0672(3) 0.6439(3) 0.6255(2) 0.0224(7) Uani d . 1 . . C
C222 -0.0332(4) 0.6457(3) 0.5641(2) 0.0293(8) Uani d . 1 . . C
C223 -0.0263(4) 0.7264(3) 0.4921(2) 0.0376(9) Uani d . 1 . . C
C224 0.0819(4) 0.8054(3) 0.4791(2) 0.0383(9) Uani d . 1 . . C
C225 0.1831(4) 0.8056(3) 0.5385(2) 0.0320(8) Uani d . 1 . . C
C226 0.1741(4) 0.7263(3) 0.6116(2) 0.0268(8) Uani d . 1 . . C
C231 0.1296(3) 0.5954(3) 0.8200(2) 0.0262(8) Uani d . 1 . . C
C232 0.0722(4) 0.7007(3) 0.8523(2) 0.0299(8) Uani d . 1 . . C
C233 0.1078(4) 0.7439(3) 0.9325(2) 0.0332(9) Uani d . 1 . . C
C234 0.2014(4) 0.6829(3) 0.9811(3) 0.0354(9) Uani d . 1 . . C
C235 0.2625(4) 0.5806(3) 0.9499(3) 0.0402(10) Uani d . 1 . . C
C236 0.2261(4) 0.5368(3) 0.8700(2) 0.0325(9) Uani d . 1 . . C
O4 0.3679(2) 0.44151(18) 0.52020(16) 0.0302(6) Uani d . 1 . . O
C41 0.5053(4) 0.3848(3) 0.5268(3) 0.0314(8) Uani d . 1 . . C
C42 0.3857(4) 0.5331(3) 0.4514(2) 0.0321(8) Uani d . 1 . . C
H1 0.2377 0.2647 0.6978 0.033 Uiso d R 1 . . H
H112 0.3373 -0.1369 0.8109 0.033 Uiso calc R 1 . . H
H113 0.4948 -0.2850 0.7506 0.040 Uiso calc R 1 . . H
H114 0.6584 -0.2545 0.6155 0.043 Uiso calc R 1 . . H
H115 0.6638 -0.0741 0.5397 0.041 Uiso calc R 1 . . H
H116 0.5100 0.0736 0.6015 0.035 Uiso calc R 1 . . H
H122 0.5104 0.0540 0.8737 0.032 Uiso calc R 1 . . H
H123 0.5749 0.1275 1.0048 0.036 Uiso calc R 1 . . H
H124 0.4298 0.2697 1.0841 0.037 Uiso calc R 1 . . H
H125 0.2170 0.3373 1.0313 0.037 Uiso calc R 1 . . H
H126 0.1522 0.2632 0.8995 0.035 Uiso calc R 1 . . H
H132 0.0308 0.0642 0.9183 0.034 Uiso calc R 1 . . H
H133 -0.1982 -0.0128 0.9322 0.041 Uiso calc R 1 . . H
H134 -0.2805 -0.0827 0.8026 0.041 Uiso calc R 1 . . H
H135 -0.1290 -0.0743 0.6605 0.039 Uiso calc R 1 . . H
H136 0.0974 0.0055 0.6463 0.035 Uiso calc R 1 . . H
H2 0.2457 0.4428 0.6302 0.035 Uiso d R 1 . . H
H212 -0.0466 0.3008 0.7193 0.039 Uiso calc R 1 . . H
H213 -0.2738 0.2217 0.7595 0.043 Uiso calc R 1 . . H
H214 -0.4770 0.3365 0.8144 0.041 Uiso calc R 1 . . H
H215 -0.4506 0.5323 0.8314 0.037 Uiso calc R 1 . . H
H216 -0.2241 0.6126 0.7894 0.033 Uiso calc R 1 . . H
H222 -0.1072 0.5908 0.5718 0.035 Uiso calc R 1 . . H
H223 -0.0964 0.7273 0.4516 0.045 Uiso calc R 1 . . H
H224 0.0870 0.8599 0.4292 0.046 Uiso calc R 1 . . H
H225 0.2582 0.8596 0.5293 0.038 Uiso calc R 1 . . H
H226 0.2422 0.7280 0.6532 0.032 Uiso calc R 1 . . H
H232 0.0076 0.7437 0.8191 0.036 Uiso calc R 1 . . H
H233 0.0672 0.8156 0.9536 0.040 Uiso calc R 1 . . H
H234 0.2238 0.7118 1.0364 0.042 Uiso calc R 1 . . H
H235 0.3293 0.5395 0.9826 0.048 Uiso calc R 1 . . H
H236 0.2682 0.4654 0.8491 0.039 Uiso calc R 1 . . H
H41A 0.5432 0.3485 0.4678 0.038 Uiso calc R 1 . . H
H41B 0.4915 0.3236 0.5756 0.038 Uiso calc R 1 . . H
H421 0.2910 0.5740 0.4497 0.039 Uiso calc R 1 . . H
H422 0.4194 0.5012 0.3901 0.039 Uiso calc R 1 . . H

loop_
_atom_site_aniso_label
_atom_site_aniso_U_11
_atom_site_aniso_U_22
_atom_site_aniso_U_33
_atom_site_aniso_U_12
_atom_site_aniso_U_13
_atom_site_aniso_U_23
Si1 0.0234(5) 0.0202(5) 0.0241(5) -0.0016(4) -0.0037(4) 0.0014(4)
O1 0.0349(14) 0.0203(12) 0.0258(13) 0.0031(10) 0.0000(11) 0.0019(9)
C111 0.0214(18) 0.0216(17) 0.0254(19) -0.0069(13) -0.0087(15) 0.0022(14)
C112 0.0247(19) 0.0270(19) 0.030(2) -0.0007(15) -0.0045(15) -0.0008(15)
C113 0.031(2) 0.027(2) 0.046(2) -0.0022(16) -0.0172(19) -0.0005(17)
C114 0.031(2) 0.034(2) 0.046(2) 0.0050(16) -0.0157(19) -0.0121(18)
C115 0.028(2) 0.042(2) 0.031(2) 0.0001(17) -0.0026(17) -0.0063(17)
C116 0.030(2) 0.0283(19) 0.029(2) -0.0013(16) -0.0043(16) 0.0021(15)
C121 0.0221(19) 0.0184(17) 0.0278(19) -0.0060(14) -0.0011(15) 0.0043(14)
C122 0.029(2) 0.0201(17) 0.032(2) -0.0031(14) -0.0069(16) 0.0003(14)
C123 0.034(2) 0.0257(19) 0.033(2) -0.0064(16) -0.0135(17) 0.0059(15)
C124 0.040(2) 0.031(2) 0.0238(19) -0.0132(17) -0.0075(17) 0.0005(15)
C125 0.034(2) 0.0231(19) 0.035(2) -0.0041(16) 0.0020(17) -0.0076(15)
C126 0.030(2) 0.0269(19) 0.032(2) -0.0007(16) -0.0043(16) -0.0021(15)
C131 0.027(2) 0.0180(17) 0.027(2) 0.0031(14) -0.0072(16) -0.0012(14)
C132 0.027(2) 0.0278(19) 0.032(2) -0.0035(15) -0.0060(16) -0.0022(15)
C133 0.034(2) 0.031(2) 0.035(2) -0.0023(17) 0.0021(18) 0.0012(16)
C134 0.024(2) 0.029(2) 0.051(3) -0.0025(15) -0.0095(18) 0.0016(17)
C135 0.028(2) 0.034(2) 0.037(2) -0.0023(16) -0.0091(18) 0.0016(16)
C136 0.030(2) 0.032(2) 0.028(2) -0.0048(16) -0.0070(16) 0.0025(15)
Si2 0.0259(6) 0.0214(5) 0.0246(5) 0.0009(4) -0.0038(4) -0.0001(4)
O2 0.0344(14) 0.0231(12) 0.0270(13) 0.0025(10) 0.0039(11) 0.0034(10)
C211 0.035(2) 0.0194(18) 0.0212(18) 0.0000(15) -0.0077(16) 0.0029(13)
C212 0.040(2) 0.026(2) 0.029(2) -0.0009(17) 0.0009(17) -0.0002(15)
C213 0.041(2) 0.027(2) 0.039(2) -0.0098(18) -0.0035(18) 0.0057(16)
C214 0.033(2) 0.034(2) 0.035(2) -0.0107(17) -0.0069(17) 0.0100(16)
C215 0.029(2) 0.035(2) 0.030(2) -0.0006(16) -0.0040(16) 0.0015(15)
C216 0.032(2) 0.0246(18) 0.027(2) -0.0028(16) -0.0058(16) 0.0011(14)
C221 0.0229(19) 0.0218(17) 0.0224(18) -0.0002(14) -0.0024(15) -0.0061(13)
C222 0.031(2) 0.0298(19) 0.028(2) -0.0020(15) -0.0044(16) -0.0014(15)
C223 0.041(2) 0.044(2) 0.030(2) 0.0061(19) -0.0122(18) 0.0015(17)
C224 0.053(3) 0.031(2) 0.028(2) 0.0028(19) -0.0026(19) 0.0104(16)
C225 0.038(2) 0.026(2) 0.030(2) -0.0049(16) 0.0024(17) -0.0011(15)
C226 0.030(2) 0.0246(18) 0.026(2) 0.0010(15) -0.0072(16) -0.0020(14)
C231 0.0226(19) 0.0273(19) 0.028(2) -0.0030(15) -0.0022(15) 0.0040(14)
C232 0.030(2) 0.030(2) 0.030(2) -0.0001(16) -0.0080(16) 0.0023(15)
C233 0.033(2) 0.037(2) 0.029(2) -0.0025(17) 0.0002(17) -0.0098(16)
C234 0.037(2) 0.042(2) 0.028(2) -0.0165(18) -0.0058(17) -0.0028(17)
C235 0.044(3) 0.045(2) 0.035(2) -0.0007(19) -0.0194(19) 0.0074(18)
C236 0.032(2) 0.031(2) 0.035(2) -0.0015(16) -0.0105(17) 0.0030(16)
O4 0.0270(14) 0.0291(13) 0.0333(14) -0.0031(10) -0.0007(11) 0.0010(10)
C41 0.025(2) 0.0269(19) 0.039(2) -0.0008(15) 0.0029(16) -0.0004(15)
C42 0.034(2) 0.036(2) 0.027(2) -0.0069(16) -0.0077(17) 0.0073(15)

loop_
_atom_type_symbol
_atom_type_description
_atom_type_scat_dispersion_real
_atom_type_scat_dispersion_imag
_atom_type_scat_source
C C 0.0033 0.0016 'International Tables Vol C Tables 4.2.6.8 and 6.1.1.4'
H H 0.0000 0.0000 'International Tables Vol C Tables 4.2.6.8 and 6.1.1.4'
O O 0.0106 0.0060 'International Tables Vol C Tables 4.2.6.8 and 6.1.1.4'
Si Si 0.0817 0.0704 'International Tables Vol C Tables 4.2.6.8 and 6.1.1.4'

loop_
_geom_angle_atom_site_label_1
_geom_angle_atom_site_label_2
_geom_angle_atom_site_label_3
_geom_angle_site_symmetry_1
_geom_angle_site_symmetry_3
_geom_angle
_geom_angle_publ_flag
O1 Si1 C111 . . 104.65(13) no
O1 Si1 C121 . . 111.07(13) no
C111 Si1 C121 . . 111.37(14) no
O1 Si1 C131 . . 110.67(13) no
C111 Si1 C131 . . 108.59(14) no
C121 Si1 C131 . . 110.34(15) no
Si1 O1 H1 . . 112.7 no
C116 C111 C112 . . 116.8(3) no
C116 C111 Si1 . . 123.2(2) no
C112 C111 Si1 . . 119.9(3) no
C113 C112 C111 . . 121.1(3) no
C113 C112 H112 . . 119.5 no
C111 C112 H112 . . 119.5 no
C114 C113 C112 . . 120.3(3) no
C114 C113 H113 . . 119.8 no
C112 C113 H113 . . 119.8 no
C113 C114 C115 . . 119.7(3) no
C113 C114 H114 . . 120.2 no
C115 C114 H114 . . 120.2 no
C116 C115 C114 . . 119.4(3) no
C116 C115 H115 . . 120.3 no
C114 C115 H115 . . 120.3 no
C111 C116 C115 . . 122.7(3) no
C111 C116 H116 . . 118.7 no
C115 C116 H116 . . 118.7 no
C122 C121 C126 . . 116.8(3) no
C122 C121 Si1 . . 122.6(3) no
C126 C121 Si1 . . 120.5(2) no
C123 C122 C121 . . 121.8(3) no
C123 C122 H122 . . 119.1 no
C121 C122 H122 . . 119.1 no
C122 C123 C124 . . 120.3(3) no
C122 C123 H123 . . 119.9 no
C124 C123 H123 . . 119.9 no
C123 C124 C125 . . 119.7(3) no
C123 C124 H124 . . 120.1 no
C125 C124 H124 . . 120.1 no
C124 C125 C126 . . 119.6(3) no
C124 C125 H125 . . 120.2 no
C126 C125 H125 . . 120.2 no
C125 C126 C121 . . 121.8(3) no
C125 C126 H126 . . 119.1 no
C121 C126 H126 . . 119.1 no
C132 C131 C136 . . 117.1(3) no
C132 C131 Si1 . . 125.7(3) no
C136 C131 Si1 . . 117.1(3) no
C133 C132 C131 . . 121.5(3) no
C133 C132 H132 . . 119.2 no
C131 C132 H132 . . 119.2 no
C132 C133 C134 . . 120.3(3) no
C132 C133 H133 . . 119.8 no
C134 C133 H133 . . 119.8 no
C135 C134 C133 . . 118.9(3) no
C135 C134 H134 . . 120.6 no
C133 C134 H134 . . 120.6 no
C134 C135 C136 . . 120.6(3) no
C134 C135 H135 . . 119.7 no
C136 C135 H135 . . 119.7 no
C135 C136 C131 . . 121.7(3) no
C135 C136 H136 . . 119.2 no
C131 C136 H136 . . 119.2 no
O2 Si2 C231 . . 108.53(14) no
O2 Si2 C211 . . 107.14(13) no
C231 Si2 C211 . . 111.04(15) no
O2 Si2 C221 . . 110.07(13) no
C231 Si2 C221 . . 109.27(14) no
C211 Si2 C221 . . 110.74(14) no
Si2 O2 H2 . . 115.2 no
C216 C211 C212 . . 117.2(3) no
C216 C211 Si2 . . 121.0(2) no
C212 C211 Si2 . . 121.8(3) no
C213 C212 C211 . . 121.1(3) no
C213 C212 H212 . . 119.5 no
C211 C212 H212 . . 119.5 no
C214 C213 C212 . . 120.6(3) no
C214 C213 H213 . . 119.7 no
C212 C213 H213 . . 119.7 no
C213 C214 C215 . . 119.5(3) no
C213 C214 H214 . . 120.2 no
C215 C214 H214 . . 120.2 no
C216 C215 C214 . . 119.9(3) no
C216 C215 H215 . . 120.1 no
C214 C215 H215 . . 120.1 no
C215 C216 C211 . . 121.7(3) no
C215 C216 H216 . . 119.1 no
C211 C216 H216 . . 119.1 no
C226 C221 C222 . . 117.6(3) no
C226 C221 Si2 . . 119.4(2) no
C222 C221 Si2 . . 122.8(2) no
C223 C222 C221 . . 120.9(3) no
C223 C222 H222 . . 119.5 no
C221 C222 H222 . . 119.5 no
C224 C223 C222 . . 120.2(3) no
C224 C223 H223 . . 119.9 no
C222 C223 H223 . . 119.9 no
C223 C224 C225 . . 120.3(3) no
C223 C224 H224 . . 119.9 no
C225 C224 H224 . . 119.9 no
C224 C225 C226 . . 119.4(3) no
C224 C225 H225 . . 120.3 no
C226 C225 H225 . . 120.3 no
C225 C226 C221 . . 121.6(3) no
C225 C226 H226 . . 119.2 no
C221 C226 H226 . . 119.2 no
C236 C231 C232 . . 117.3(3) no
C236 C231 Si2 . . 121.1(3) no
C232 C231 Si2 . . 121.5(2) no
C233 C232 C231 . . 121.1(3) no
C233 C232 H232 . . 119.5 no
C231 C232 H232 . . 119.5 no
C234 C233 C232 . . 120.1(3) no
C234 C233 H233 . . 119.9 no
C232 C233 H233 . . 119.9 no
C235 C234 C233 . . 120.2(3) no
C235 C234 H234 . . 119.9 no
C233 C234 H234 . . 119.9 no
C234 C235 C236 . . 119.8(3) no
C234 C235 H235 . . 120.1 no
C236 C235 H235 . . 120.1 no
C231 C236 C235 . . 121.6(3) no
C231 C236 H236 . . 119.2 no
C235 C236 H236 . . 119.2 no
C41 O4 C42 . . 110.4(2) no
O4 C41 C42 . 2_666 111.5(3) no
O4 C41 H41A . . 109.3 no
C42 C41 H41A 2_666 . 109.3 no
O4 C41 H41B . . 109.3 no
C42 C41 H41B 2_666 . 109.3 no
H41A C41 H41B . . 108.0 no
O4 C42 C41 . 2_666 110.0(3) no
O4 C42 H421 . . 109.7 no
C41 C42 H421 2_666 . 109.7 no
O4 C42 H422 . . 109.7 no
C41 C42 H422 2_666 . 109.7 no
H421 C42 H422 . . 108.2 no

loop_
_geom_bond_atom_site_label_1
_geom_bond_atom_site_label_2
_geom_bond_site_symmetry_2
_geom_bond_distance
_geom_bond_publ_flag
Si1 O1 . 1.636(2) y
Si1 C111 . 1.857(3) no
Si1 C121 . 1.865(3) no
Si1 C131 . 1.869(3) no
O1 H1 . 0.8800 no
C111 C116 . 1.385(5) no
C111 C112 . 1.406(4) no
C112 C113 . 1.394(5) no
C112 H112 . 0.9500 no
C113 C114 . 1.378(5) no
C113 H113 . 0.9500 no
C114 C115 . 1.388(5) no
C114 H114 . 0.9500 no
C115 C116 . 1.385(5) no
C115 H115 . 0.9500 no
C116 H116 . 0.9500 no
C121 C122 . 1.393(4) no
C121 C126 . 1.400(5) no
C122 C123 . 1.380(5) no
C122 H122 . 0.9500 no
C123 C124 . 1.380(5) no
C123 H123 . 0.9500 no
C124 C125 . 1.382(5) no
C124 H124 . 0.9500 no
C125 C126 . 1.389(5) no
C125 H125 . 0.9500 no
C126 H126 . 0.9500 no
C131 C132 . 1.388(5) no
C131 C136 . 1.401(4) no
C132 C133 . 1.385(5) no
C132 H132 . 0.9500 no
C133 C134 . 1.394(5) no
C133 H133 . 0.9500 no
C134 C135 . 1.377(5) no
C134 H134 . 0.9500 no
C135 C136 . 1.379(5) no
C135 H135 . 0.9500 no
C136 H136 . 0.9500 no
Si2 O2 . 1.642(2) y
Si2 C231 . 1.860(3) no
Si2 C211 . 1.861(3) no
Si2 C221 . 1.865(3) no
O2 H2 . 0.8800 no
C211 C216 . 1.397(5) no
C211 C212 . 1.402(4) no
C212 C213 . 1.383(5) no
C212 H212 . 0.9500 no
C213 C214 . 1.382(5) no
C213 H213 . 0.9500 no
C214 C215 . 1.385(5) no
C214 H214 . 0.9500 no
C215 C216 . 1.384(5) no
C215 H215 . 0.9500 no
C216 H216 . 0.9500 no
C221 C226 . 1.397(4) no
C221 C222 . 1.397(4) no
C222 C223 . 1.387(5) no
C222 H222 . 0.9500 no
C223 C224 . 1.378(5) no
C223 H223 . 0.9500 no
C224 C225 . 1.382(5) no
C224 H224 . 0.9500 no
C225 C226 . 1.386(5) no
C225 H225 . 0.9500 no
C226 H226 . 0.9500 no
C231 C236 . 1.391(4) no
C231 C232 . 1.394(5) no
C232 C233 . 1.393(5) no
C232 H232 . 0.9500 no
C233 C234 . 1.374(5) no
C233 H233 . 0.9500 no
C234 C235 . 1.369(5) no
C234 H234 . 0.9500 no
C235 C236 . 1.395(5) no
C235 H235 . 0.9500 no
C236 H236 . 0.9500 no
O4 C41 . 1.433(4) no
O4 C42 . 1.440(4) no
C41 C42 2_666 1.502(5) no
C41 H41A . 0.9900 no
C41 H41B . 0.9900 no
C42 C41 2_666 1.502(5) no
C42 H421 . 0.9900 no
C42 H422 . 0.9900 no

loop_
_geom_hbond_atom_site_label_D
_geom_hbond_atom_site_label_H
_geom_hbond_atom_site_label_A
_geom_hbond_site_symmetry_A
_geom_hbond_distance_DH
_geom_hbond_distance_HA
_geom_hbond_distance_DA
_geom_hbond_angle_DHA
_geom_hbond_publ_flag
O1 H1 O2 . 0.88 1.96 2.760(3) 151 y
O2 H2 O4 . 0.88 1.83 2.692(3) 168 y
C134 H134 Cg2 1_455 0.95 2.99 3.727(4) 135 y
C214 H214 Cg3 1_455 0.95 2.82 3.606(4) 141 y

loop_
_geom_torsion_atom_site_label_1
_geom_torsion_atom_site_label_2
_geom_torsion_atom_site_label_3
_geom_torsion_atom_site_label_4
_geom_torsion_site_symmetry_4
_geom_torsion
_geom_torsion_publ_flag
O1 Si1 C111 C116 . 9.7(3) no
C121 Si1 C111 C116 . -110.4(3) no
C131 Si1 C111 C116 . 127.9(3) no
O1 Si1 C111 C112 . -169.5(2) no
C121 Si1 C111 C112 . 70.5(3) no
C131 Si1 C111 C112 . -51.2(3) no
C116 C111 C112 C113 . -0.1(5) no
Si1 C111 C112 C113 . 179.0(2) no
C111 C112 C113 C114 . -0.2(5) no
C112 C113 C114 C115 . -0.1(5) no
C113 C114 C115 C116 . 0.7(5) no
C112 C111 C116 C115 . 0.8(5) no
Si1 C111 C116 C115 . -178.4(3) no
C114 C115 C116 C111 . -1.0(5) no
O1 Si1 C121 C122 . -111.3(3) no
C111 Si1 C121 C122 . 4.9(3) no
C131 Si1 C121 C122 . 125.6(3) no
O1 Si1 C121 C126 . 66.1(3) no
C111 Si1 C121 C126 . -177.7(2) no
C131 Si1 C121 C126 . -57.0(3) no
C126 C121 C122 C123 . -1.4(5) no
Si1 C121 C122 C123 . 176.1(2) no
C121 C122 C123 C124 . 0.5(5) no
C122 C123 C124 C125 . 0.4(5) no
C123 C124 C125 C126 . -0.4(5) no
C124 C125 C126 C121 . -0.6(5) no
C122 C121 C126 C125 . 1.5(5) no
Si1 C121 C126 C125 . -176.1(3) no
O1 Si1 C131 C132 . -125.9(3) no
C111 Si1 C131 C132 . 119.8(3) no
C121 Si1 C131 C132 . -2.5(3) no
O1 Si1 C131 C136 . 57.8(3) no
C111 Si1 C131 C136 . -56.5(3) no
C121 Si1 C131 C136 . -178.8(2) no
C136 C131 C132 C133 . -1.3(5) no
Si1 C131 C132 C133 . -177.7(3) no
C131 C132 C133 C134 . 0.9(5) no
C132 C133 C134 C135 . 0.2(5) no
C133 C134 C135 C136 . -0.8(5) no
C134 C135 C136 C131 . 0.4(5) no
C132 C131 C136 C135 . 0.7(5) no
Si1 C131 C136 C135 . 177.3(2) no
O2 Si2 C211 C216 . 179.9(2) no
C231 Si2 C211 C216 . 61.6(3) no
C221 Si2 C211 C216 . -60.0(3) no
O2 Si2 C211 C212 . 0.1(3) no
C231 Si2 C211 C212 . -118.3(3) no
C221 Si2 C211 C212 . 120.1(3) no
C216 C211 C212 C213 . 0.0(5) no
Si2 C211 C212 C213 . 179.9(3) no
C211 C212 C213 C214 . 0.0(5) no
C212 C213 C214 C215 . -0.5(5) no
C213 C214 C215 C216 . 1.0(5) no
C214 C215 C216 C211 . -0.9(5) no
C212 C211 C216 C215 . 0.5(5) no
Si2 C211 C216 C215 . -179.4(3) no
O2 Si2 C221 C226 . -81.4(3) no
C231 Si2 C221 C226 . 37.7(3) no
C211 Si2 C221 C226 . 160.3(3) no
O2 Si2 C221 C222 . 94.2(3) no
C231 Si2 C221 C222 . -146.7(3) no
C211 Si2 C221 C222 . -24.1(3) no
C226 C221 C222 C223 . 0.1(5) no
Si2 C221 C222 C223 . -175.6(3) no
C221 C222 C223 C224 . 1.1(6) no
C222 C223 C224 C225 . -0.9(6) no
C223 C224 C225 C226 . -0.5(5) no
C224 C225 C226 C221 . 1.7(5) no
C222 C221 C226 C225 . -1.5(5) no
Si2 C221 C226 C225 . 174.3(3) no
O2 Si2 C231 C236 . -18.8(3) no
C211 Si2 C231 C236 . 98.8(3) no
C221 Si2 C231 C236 . -138.8(3) no
O2 Si2 C231 C232 . 165.0(3) no
C211 Si2 C231 C232 . -77.5(3) no
C221 Si2 C231 C232 . 44.9(3) no
C236 C231 C232 C233 . -1.4(5) no
Si2 C231 C232 C233 . 175.0(3) no
C231 C232 C233 C234 . 0.3(5) no
C232 C233 C234 C235 . 1.4(5) no
C233 C234 C235 C236 . -1.8(5) no
C232 C231 C236 C235 . 1.0(5) no
Si2 C231 C236 C235 . -175.5(3) no
C234 C235 C236 C231 . 0.6(6) no
C42 O4 C41 C42 2_666 57.4(4) no
C41 O4 C42 C41 2_666 -56.5(4) no
